data_7124050
loop_
_publ_author_name
'Zhang, Cui-Juan'
'Lian, Kai-Ting'
'Huang, Guo-Zhang'
'Bala, Sukhen'
'Ni, Zhao-Ping'
'Tong, Ming-Liang'

_publ_section_title
;
 Hysteretic Four-Step Spin-Crossover in a 3D Hofmann-type Metal-Organic
 Framework with Aromatic Guest
;
_journal_name_full 'Chemical Communications'
_journal_paper_doi 10.1039/C9CC06017K
_journal_year 2019
_chemical_formula_moiety 'C32 H16 Ag4 Fe2 N16 O2, 3(C10 H8)'
_chemical_formula_sum 'C62 H40 Ag4 Fe2 N16 O2'
_chemical_formula_weight 1584.28
_space_group_crystal_system triclinic
_space_group_IT_number 2
_space_group_name_Hall '-P 1'
_space_group_name_H-M_alt 'P -1'
_symmetry_space_group_name_Hall '-P 1'
_symmetry_space_group_name_H-M 'P -1'
_atom_sites_solution_hydrogens geom
_atom_sites_solution_primary dual
_audit_creation_date 2018-12-25
_audit_creation_method
;
Olex2 1.2
(compiled 2018.05.29 svn.r3508 for OlexSys, GUI svn.r5506)
;
_audit_update_record
;
2019-04-30 deposited with the CCDC.    2019-08-20 downloaded from the CCDC.
;
_cell_angle_alpha 67.038(4)
_cell_angle_beta 90.558(4)
_cell_angle_gamma 64.872(4)
_cell_formula_units_Z 2
_cell_length_a 15.5150(19)
_cell_length_b 17.552(2)
_cell_length_c 13.9024(16)
_cell_measurement_reflns_used 9978
_cell_measurement_temperature 211(2)
_cell_measurement_theta_max 26.797
_cell_measurement_theta_min 2.409
_cell_volume 3085.4(7)
_computing_cell_refinement 'SAINT v8.37A (Bruker, 2015)'
_computing_data_reduction 'SAINT v8.37A (Bruker, 2015)'
_computing_molecular_graphics 'Olex2 (Dolomanov et al., 2009)'
_computing_publication_material 'Olex2 (Dolomanov et al., 2009)'
_computing_structure_refinement 'ShelXL (Sheldrick, 2015)'
_computing_structure_solution 'ShelXT (Sheldrick, 2015)'
_diffrn_ambient_temperature 211.16
_diffrn_measured_fraction_theta_full 0.996
_diffrn_measured_fraction_theta_max 0.986
_diffrn_measurement_device_type 'Bruker APEX-III CCD'
_diffrn_measurement_method '\w scans'
_diffrn_radiation_monochromator graphite
_diffrn_radiation_type MoK\a
_diffrn_radiation_wavelength 0.71073
_diffrn_reflns_av_R_equivalents 0.0993
_diffrn_reflns_av_unetI/netI 0.0994
_diffrn_reflns_Laue_measured_fraction_full 0.996
_diffrn_reflns_Laue_measured_fraction_max 0.986
_diffrn_reflns_limit_h_max 19
_diffrn_reflns_limit_h_min -20
_diffrn_reflns_limit_k_max 22
_diffrn_reflns_limit_k_min -22
_diffrn_reflns_limit_l_max 16
_diffrn_reflns_limit_l_min -18
_diffrn_reflns_number 51532
_diffrn_reflns_point_group_measured_fraction_full 0.996
_diffrn_reflns_point_group_measured_fraction_max 0.986
_diffrn_reflns_theta_full 25.242
_diffrn_reflns_theta_max 27.599
_diffrn_reflns_theta_min 1.423
_exptl_absorpt_coefficient_mu 1.759
_exptl_absorpt_correction_T_max 0.0950
_exptl_absorpt_correction_T_min 0.0589
_exptl_absorpt_correction_type multi-scan
_exptl_absorpt_process_details
'SADABS-2014/5 (Bruker,2014/5) was used for absorption correction. wR2(int) was 0.1045 before and 0.0793 after correction. The Ratio of minimum to maximum transmission is 0.6200. The \l/2 correction factor is Not present.'
_exptl_crystal_colour red
_exptl_crystal_colour_primary red
_exptl_crystal_density_diffrn 1.705
_exptl_crystal_description block
_exptl_crystal_F_000 1560
_exptl_crystal_size_max 0.147
_exptl_crystal_size_mid 0.146
_exptl_crystal_size_min 0.081
_refine_diff_density_max 2.908
_refine_diff_density_min -3.449
_refine_diff_density_rms 0.211
_refine_ls_extinction_method none
_refine_ls_goodness_of_fit_ref 1.096
_refine_ls_hydrogen_treatment constr
_refine_ls_matrix_type full
_refine_ls_number_parameters 769
_refine_ls_number_reflns 14107
_refine_ls_number_restraints 14
_refine_ls_restrained_S_all 1.095
_refine_ls_R_factor_all 0.1571
_refine_ls_R_factor_gt 0.1040
_refine_ls_shift/su_max 0.001
_refine_ls_shift/su_mean 0.000
_refine_ls_structure_factor_coef Fsqd
_refine_ls_weighting_details 'w=1/[\s^2^(Fo^2^)+(0.0853P)^2^+65.3088P] where P=(Fo^2^+2Fc^2^)/3'
_refine_ls_weighting_scheme calc
_refine_ls_wR_factor_gt 0.2601
_refine_ls_wR_factor_ref 0.2843
_reflns_Friedel_coverage 0.000
_reflns_number_gt 8925
_reflns_number_total 14107
_reflns_threshold_expression 'I > 2\s(I)'
_cod_data_source_file c9cc06017k2.cif
_cod_data_source_block 1-naph-211K
_cod_database_code 7124050
_shelx_shelxl_version_number 2014/7
_shelx_space_group_comment
;
The symmetry employed for this shelxl refinement is uniquely defined
by the following loop, which should always be used as a source of
symmetry information in preference to the above space-group names.
They are only intended as comments.
;
_shelx_estimated_absorpt_t_max 0.871
_shelx_estimated_absorpt_t_min 0.782
_olex2_refinement_description
;
1. Fixed Uiso
 At 1.2 times of:
  All C(H) groups
2. Rigid bond restraints
 C40, C39
 with sigma for 1-2 distances of 0.01 and sigma for 1-3 distances of 0.01
 C9, C8
 with sigma for 1-2 distances of 0.01 and sigma for 1-3 distances of 0.01
3. Uiso/Uaniso restraints and constraints
C40 \\sim C39: within 1.7A with sigma of 0.02 and sigma for terminal atoms of
0.04
C9 \\sim C8: within 1.7A with sigma of 0.02 and sigma for terminal atoms of 0.04
Uanis(N16) = Uanis(C45)
4.a Aromatic/amide H refined with riding coordinates:
 C5(H5), C6(H6), C8(H8), C9(H9), C13(H13), C14(H14), C15(H15), C16(H16),
 C36(H36), C37(H37), C39(H39), C40(H40), C44(H44), C45(H45), C46(H46), C47(H47),
  C17(H17), C18(H18), C19(H19), C20(H20), C22(H22), C23(H23), C24(H24),
 C25(H25), C27(H27), C28(H28), C29(H29), C30(H30), C48(H48), C49(H49), C50(H50),
  C51(H51), C53(H53), C54(H54), C55(H55), C56(H56), C58(H58), C59(H59),
 C60(H60), C61(H61)
;
_olex2_submission_special_instructions 'No special instructions were received'

loop_
_space_group_symop_operation_xyz
'x, y, z'
'-x, -y, -z'

loop_
_atom_site_label
_atom_site_type_symbol
_atom_site_fract_x
_atom_site_fract_y
_atom_site_fract_z
_atom_site_U_iso_or_equiv
_atom_site_adp_type
_atom_site_occupancy
_atom_site_site_symmetry_order
_atom_site_calc_flag
_atom_site_refinement_flags_posn
_atom_site_refinement_flags_adp
Ag1 Ag 0.29504(8) 0.43001(7) 0.53304(9) 0.0475(3) Uani 1 1 d . .
Ag2 Ag 0.29940(7) 0.41452(8) 1.03898(8) 0.0431(3) Uani 1 1 d . .
Ag3 Ag 0.81563(8) 0.35742(7) 1.06940(8) 0.0424(3) Uani 1 1 d . .
Ag4 Ag 0.81788(8) 0.35647(7) 0.57474(8) 0.0415(3) Uani 1 1 d . .
Fe1 Fe 0.55997(10) 0.38160(10) 0.80757(11) 0.0183(3) Uani 1 1 d . .
Fe2 Fe 0.06092(10) 0.38114(10) 1.30933(12) 0.0193(3) Uani 1 1 d . .
O1 O 0.3625(5) 0.8771(5) 0.5845(6) 0.0292(17) Uani 1 1 d . .
O2 O 0.7547(6) -0.1150(5) 1.0339(7) 0.0338(19) Uani 1 1 d . .
N1 N 0.4610(7) 0.4072(6) 0.6934(7) 0.028(2) Uani 1 1 d . .
N2 N 0.4600(7) 0.3989(6) 0.8940(8) 0.029(2) Uani 1 1 d . .
N3 N 0.6556(7) 0.3595(6) 0.9216(8) 0.028(2) Uani 1 1 d . .
N4 N 0.6590(7) 0.3650(6) 0.7199(7) 0.026(2) Uani 1 1 d . .
N5 N 0.5215(6) 0.5209(6) 0.7438(7) 0.0205(18) Uani 1 1 d . .
N6 N 0.5163(8) 0.8320(7) 0.6484(9) 0.042(3) Uani 1 1 d . .
N7 N 0.4673(7) 0.9287(7) 0.6044(9) 0.036(2) Uani 1 1 d . .
N8 N 0.1629(7) 1.2335(6) 0.3922(7) 0.028(2) Uani 1 1 d . .
N9 N 0.9736(7) 0.3607(7) 0.4250(8) 0.032(2) Uani 1 1 d . .
N10 N 0.9798(8) 0.3553(7) 1.2117(9) 0.038(2) Uani 1 1 d . .
N11 N 0.1487(7) 0.4026(7) 1.1929(8) 0.035(2) Uani 1 1 d . .
N12 N 0.1399(7) 0.4146(7) 0.4001(8) 0.036(2) Uani 1 1 d . .
N13 N 0.9532(7) -0.4723(7) 1.2284(8) 0.033(2) Uani 1 1 d . .
N14 N 0.6487(7) -0.1656(7) 1.0172(9) 0.035(2) Uani 1 1 d . .
N15 N 0.6033(7) -0.0685(7) 0.9666(9) 0.036(2) Uani 1 1 d . .
N16 N 0.5974(6) 0.2441(6) 0.8682(7) 0.0226(14) Uani 1 1 d . .
C1 C 0.4024(9) 0.4196(8) 0.6324(11) 0.038(3) Uani 1 1 d . .
C2 C 0.4023(9) 0.4083(8) 0.9448(10) 0.033(3) Uani 1 1 d . .
C3 C 0.7125(9) 0.3559(8) 0.9789(10) 0.034(3) Uani 1 1 d . .
C4 C 0.7152(9) 0.3582(8) 0.6697(10) 0.034(3) Uani 1 1 d . .
C5 C 0.5910(8) 0.5479(8) 0.7374(10) 0.030(2) Uani 1 1 d . .
H5 H 0.6565 0.5016 0.7590 0.036 Uiso 1 1 calc R .
C6 C 0.5719(8) 0.6388(8) 0.7014(10) 0.031(3) Uani 1 1 d . .
H6 H 0.6226 0.6552 0.6968 0.038 Uiso 1 1 calc R .
C7 C 0.4734(9) 0.7076(8) 0.6710(10) 0.037(3) Uani 1 1 d . .
C8 C 0.4015(8) 0.6797(8) 0.6776(11) 0.036(3) Uani 1 1 d . U
H8 H 0.3355 0.7245 0.6574 0.043 Uiso 1 1 calc R .
C9 C 0.4268(9) 0.5859(8) 0.7140(11) 0.041(3) Uani 1 1 d . U
H9 H 0.3778 0.5673 0.7180 0.050 Uiso 1 1 calc R .
C10 C 0.4530(9) 0.8050(8) 0.6377(11) 0.036(3) Uani 1 1 d . .
C11 C 0.3790(9) 0.9529(8) 0.5676(10) 0.036(3) Uani 1 1 d . .
C12 C 0.3024(8) 1.0471(8) 0.5065(9) 0.029(2) Uani 1 1 d . .
C13 C 0.3273(9) 1.1193(8) 0.4822(11) 0.036(3) Uani 1 1 d . .
H13 H 0.3912 1.1056 0.5066 0.043 Uiso 1 1 calc R .
C14 C 0.2575(8) 1.2109(8) 0.4221(10) 0.031(3) Uani 1 1 d . .
H14 H 0.2759 1.2586 0.4013 0.038 Uiso 1 1 calc R .
C15 C 0.1417(8) 1.1627(7) 0.4187(9) 0.027(2) Uani 1 1 d . .
H15 H 0.0767 1.1783 0.3963 0.033 Uiso 1 1 calc R .
C16 C 0.2049(8) 1.0703(8) 0.4747(10) 0.031(3) Uani 1 1 d . .
H16 H 0.1843 1.0242 0.4914 0.037 Uiso 1 1 calc R .
C32 C 0.9206(10) 0.3570(9) 0.4824(10) 0.041(3) Uani 1 1 d . .
C33 C 0.9240(10) 0.3529(9) 1.1601(11) 0.042(3) Uani 1 1 d . .
C34 C 0.2001(9) 0.4100(9) 1.1353(9) 0.035(3) Uani 1 1 d . .
C35 C 0.1917(11) 0.4239(9) 0.4467(11) 0.046(3) Uani 1 1 d . .
C36 C 0.8585(8) -0.4467(8) 1.2113(11) 0.035(3) Uani 1 1 d . .
H36 H 0.8390 -0.4936 1.2385 0.042 Uiso 1 1 calc R .
C37 C 0.7881(9) -0.3565(8) 1.1564(11) 0.038(3) Uani 1 1 d . .
H37 H 0.7223 -0.3429 1.1465 0.046 Uiso 1 1 calc R .
C38 C 0.8126(9) -0.2843(8) 1.1151(10) 0.032(3) Uani 1 1 d . .
C39 C 0.9126(10) -0.3090(10) 1.1334(12) 0.047(3) Uani 1 1 d . U
H39 H 0.9346 -0.2640 1.1054 0.056 Uiso 1 1 calc R .
C40 C 0.9783(8) -0.4049(9) 1.1957(11) 0.041(3) Uani 1 1 d . U
H40 H 1.0442 -0.4214 1.2151 0.050 Uiso 1 1 calc R .
C41 C 0.7376(9) -0.1889(8) 1.0549(10) 0.033(3) Uani 1 1 d . .
C42 C 0.6677(8) -0.0410(8) 0.9791(9) 0.031(3) Uani 1 1 d . .
C43 C 0.6480(8) 0.0550(8) 0.9420(8) 0.027(2) Uani 1 1 d . .
C44 C 0.5515(8) 0.1239(8) 0.8991(9) 0.032(3) Uani 1 1 d . .
H44 H 0.5020 0.1075 0.8930 0.038 Uiso 1 1 calc R .
C45 C 0.5296(7) 0.2161(7) 0.8656(9) 0.0226(14) Uani 1 1 d . .
H45 H 0.4640 0.2617 0.8397 0.027 Uiso 1 1 calc R .
C46 C 0.6934(7) 0.1772(8) 0.9094(9) 0.025(2) Uani 1 1 d . .
H46 H 0.7420 0.1955 0.9110 0.030 Uiso 1 1 calc R .
C47 C 0.7192(8) 0.0817(8) 0.9489(9) 0.029(2) Uani 1 1 d . .
H47 H 0.7844 0.0362 0.9798 0.035 Uiso 1 1 calc R .
C17 C 0.4317(14) 0.9320(14) 0.3428(13) 0.063(5) Uani 1 1 d . .
H17 H 0.4776 0.9515 0.3525 0.076 Uiso 1 1 calc R .
C18 C 0.4591(13) 0.8400(13) 0.3818(13) 0.063(4) Uani 1 1 d . .
H18 H 0.5239 0.7966 0.4180 0.076 Uiso 1 1 calc R .
C19 C 0.3955(13) 0.8081(13) 0.3702(14) 0.062(4) Uani 1 1 d . .
H19 H 0.4176 0.7434 0.3976 0.074 Uiso 1 1 calc R .
C20 C 0.2964(13) 0.8704(11) 0.3177(12) 0.055(4) Uani 1 1 d . .
H20 H 0.2517 0.8483 0.3128 0.066 Uiso 1 1 calc R .
C21 C 0.2678(10) 0.9686(10) 0.2724(10) 0.042(3) Uani 1 1 d . .
C22 C 0.1759(11) 1.0345(13) 0.2160(13) 0.056(4) Uani 1 1 d . .
H22 H 0.1302 1.0156 0.2039 0.068 Uiso 1 1 calc R .
C23 C 0.1494(13) 1.1263(14) 0.1771(14) 0.063(5) Uani 1 1 d . .
H23 H 0.0845 1.1689 0.1409 0.076 Uiso 1 1 calc R .
C24 C 0.2081(15) 1.1605(13) 0.1864(14) 0.066(5) Uani 1 1 d . .
H24 H 0.1861 1.2253 0.1560 0.080 Uiso 1 1 calc R .
C25 C 0.3047(14) 1.0973(13) 0.2431(13) 0.059(5) Uani 1 1 d . .
H25 H 0.3478 1.1202 0.2510 0.071 Uiso 1 1 calc R .
C26 C 0.3383(11) 0.9977(12) 0.2893(12) 0.052(4) Uani 1 1 d . .
C27 C -0.0471(16) 1.1011(16) 0.3664(17) 0.081(6) Uani 1 1 d . .
H27 H -0.0372 1.1140 0.2964 0.098 Uiso 1 1 calc R .
C28 C -0.1096(16) 1.1705(18) 0.389(2) 0.091(7) Uani 1 1 d . .
H28 H -0.1460 1.2310 0.3331 0.109 Uiso 1 1 calc R .
C29 C -0.1200(16) 1.1539(18) 0.488(2) 0.094(7) Uani 1 1 d . .
H29 H -0.1637 1.2033 0.5018 0.113 Uiso 1 1 calc R .
C30 C 0.0688(16) 0.9334(17) 0.4291(17) 0.081(6) Uani 1 1 d . .
H30 H 0.0772 0.9429 0.3592 0.097 Uiso 1 1 calc R .
C31 C 0.0034(12) 1.0092(13) 0.4482(12) 0.058(4) Uani 1 1 d . .
C48 C 0.6359(13) -0.0749(15) 1.2260(14) 0.065(5) Uani 1 1 d . .
H48 H 0.5724 -0.0579 1.1955 0.078 Uiso 1 1 calc R .
C49 C 0.6993(15) -0.1658(14) 1.2803(14) 0.066(5) Uani 1 1 d . .
H49 H 0.6799 -0.2117 1.2895 0.080 Uiso 1 1 calc R .
C50 C 0.7995(15) -0.1928(13) 1.3251(12) 0.065(5) Uani 1 1 d . .
H50 H 0.8448 -0.2563 1.3632 0.078 Uiso 1 1 calc R .
C51 C 0.8256(11) -0.1278(11) 1.3119(11) 0.049(4) Uani 1 1 d . .
H51 H 0.8905 -0.1471 1.3407 0.059 Uiso 1 1 calc R .
C52 C 0.7627(10) -0.0311(10) 1.2572(10) 0.042(3) Uani 1 1 d . .
C53 C 0.7861(12) 0.0396(12) 1.2475(13) 0.056(4) Uani 1 1 d . .
H53 H 0.8487 0.0227 1.2808 0.068 Uiso 1 1 calc R .
C54 C 0.7239(15) 0.1298(13) 1.1933(14) 0.070(5) Uani 1 1 d . .
H54 H 0.7448 0.1750 1.1830 0.084 Uiso 1 1 calc R .
C55 C 0.6230(15) 0.1593(13) 1.1496(13) 0.068(5) Uani 1 1 d . .
H55 H 0.5769 0.2228 1.1153 0.082 Uiso 1 1 calc R .
C56 C 0.5997(13) 0.0940(13) 1.1602(11) 0.065(5) Uani 1 1 d . .
H56 H 0.5355 0.1129 1.1298 0.077 Uiso 1 1 calc R .
C57 C 0.6621(10) -0.0020(12) 1.2129(10) 0.049(4) Uani 1 1 d . .
C58 C 1.0566(14) -0.1033(16) 0.9722(19) 0.078(6) Uani 1 1 d . .
H58 H 1.0777 -0.1166 0.9148 0.093 Uiso 1 1 calc R .
C59 C 1.0682(12) -0.1753(15) 1.066(2) 0.077(6) Uani 1 1 d . .
H59 H 1.0994 -0.2374 1.0749 0.092 Uiso 1 1 calc R .
C60 C 1.0333(13) -0.1549(17) 1.1472(17) 0.078(6) Uani 1 1 d . .
H60 H 1.0382 -0.2034 1.2118 0.094 Uiso 1 1 calc R .
C61 C 0.9917(14) -0.0659(17) 1.1366(15) 0.077(6) Uani 1 1 d . .
H61 H 0.9660 -0.0536 1.1930 0.092 Uiso 1 1 calc R .
C62 C 0.9862(12) 0.0086(13) 1.0432(13) 0.059(4) Uani 1 1 d . .

loop_
_atom_site_aniso_label
_atom_site_aniso_U_11
_atom_site_aniso_U_22
_atom_site_aniso_U_33
_atom_site_aniso_U_23
_atom_site_aniso_U_13
_atom_site_aniso_U_12
Ag1 0.0444(6) 0.0422(6) 0.0491(6) -0.0198(5) -0.0158(5) -0.0151(5)
Ag2 0.0369(6) 0.0559(7) 0.0402(6) -0.0225(5) 0.0203(4) -0.0231(5)
Ag3 0.0388(6) 0.0487(6) 0.0417(6) -0.0210(5) -0.0061(4) -0.0212(5)
Ag4 0.0404(6) 0.0410(6) 0.0411(6) -0.0162(5) 0.0245(5) -0.0185(4)
Fe1 0.0152(7) 0.0257(7) 0.0189(7) -0.0102(6) 0.0052(5) -0.0132(6)
Fe2 0.0149(7) 0.0249(7) 0.0197(7) -0.0091(6) 0.0041(5) -0.0111(6)
O1 0.023(4) 0.026(4) 0.039(5) -0.015(3) 0.012(3) -0.012(3)
O2 0.032(5) 0.030(4) 0.043(5) -0.017(4) 0.007(4) -0.017(4)
N1 0.030(5) 0.032(5) 0.023(5) -0.010(4) 0.006(4) -0.016(4)
N2 0.027(5) 0.033(5) 0.028(5) -0.016(4) 0.004(4) -0.014(4)
N3 0.028(5) 0.024(5) 0.031(5) -0.009(4) 0.000(4) -0.014(4)
N4 0.028(5) 0.031(5) 0.025(5) -0.013(4) 0.010(4) -0.018(4)
N5 0.018(4) 0.026(4) 0.029(5) -0.014(4) 0.012(4) -0.019(4)
N6 0.047(7) 0.026(5) 0.045(6) -0.011(5) 0.006(5) -0.015(5)
N7 0.031(6) 0.027(5) 0.042(6) -0.010(4) 0.001(5) -0.010(4)
N8 0.027(5) 0.026(5) 0.028(5) -0.011(4) 0.002(4) -0.011(4)
N9 0.027(5) 0.038(6) 0.029(5) -0.013(4) 0.010(4) -0.014(4)
N10 0.037(6) 0.034(6) 0.041(6) -0.013(5) -0.006(5) -0.018(5)
N11 0.032(5) 0.041(6) 0.031(5) -0.011(5) 0.007(4) -0.019(5)
N12 0.033(6) 0.043(6) 0.034(6) -0.020(5) 0.001(4) -0.017(5)
N13 0.020(5) 0.045(6) 0.046(6) -0.026(5) 0.009(4) -0.018(4)
N14 0.029(5) 0.030(5) 0.043(6) -0.016(5) 0.006(5) -0.011(4)
N15 0.031(5) 0.030(5) 0.044(6) -0.009(5) 0.007(5) -0.016(4)
N16 0.012(3) 0.030(4) 0.031(4) -0.014(3) 0.008(3) -0.013(3)
C1 0.038(7) 0.031(6) 0.044(7) -0.014(6) -0.004(6) -0.016(5)
C2 0.034(7) 0.032(6) 0.033(6) -0.011(5) 0.006(5) -0.018(5)
C3 0.028(6) 0.034(6) 0.041(7) -0.019(5) 0.001(5) -0.014(5)
C4 0.032(6) 0.033(6) 0.032(6) -0.011(5) 0.010(5) -0.015(5)
C5 0.019(5) 0.034(6) 0.038(6) -0.017(5) 0.005(5) -0.012(5)
C6 0.021(6) 0.032(6) 0.043(7) -0.017(5) 0.013(5) -0.015(5)
C7 0.040(7) 0.028(6) 0.042(7) -0.012(5) 0.012(6) -0.018(5)
C8 0.019(5) 0.029(5) 0.050(7) -0.010(5) 0.015(5) -0.009(5)
C9 0.028(6) 0.015(5) 0.053(8) -0.004(5) 0.003(6) 0.004(5)
C10 0.025(6) 0.031(6) 0.045(7) -0.014(6) 0.006(5) -0.010(5)
C11 0.039(7) 0.033(6) 0.038(7) -0.017(5) 0.012(6) -0.016(5)
C12 0.023(6) 0.040(6) 0.031(6) -0.021(5) 0.006(5) -0.015(5)
C13 0.025(6) 0.033(6) 0.059(8) -0.026(6) 0.016(6) -0.014(5)
C14 0.029(6) 0.036(6) 0.037(6) -0.017(5) 0.007(5) -0.021(5)
C15 0.019(5) 0.027(6) 0.033(6) -0.011(5) -0.004(4) -0.011(4)
C16 0.028(6) 0.036(6) 0.039(7) -0.020(5) 0.008(5) -0.020(5)
C32 0.046(8) 0.037(7) 0.034(7) -0.013(6) 0.015(6) -0.016(6)
C33 0.044(8) 0.042(7) 0.040(7) -0.017(6) -0.002(6) -0.019(6)
C34 0.034(7) 0.044(7) 0.027(6) -0.014(5) 0.012(5) -0.019(6)
C35 0.050(8) 0.037(7) 0.044(8) -0.018(6) -0.008(6) -0.014(6)
C36 0.023(6) 0.030(6) 0.053(8) -0.018(6) 0.017(5) -0.012(5)
C37 0.031(7) 0.033(6) 0.047(8) -0.015(6) 0.006(6) -0.014(5)
C38 0.028(6) 0.035(6) 0.035(6) -0.017(5) 0.006(5) -0.015(5)
C39 0.034(7) 0.041(6) 0.051(8) -0.016(6) -0.002(6) -0.009(5)
C40 0.011(5) 0.054(7) 0.063(8) -0.031(6) 0.001(5) -0.013(5)
C41 0.034(7) 0.030(6) 0.038(7) -0.017(5) 0.012(5) -0.016(5)
C42 0.020(5) 0.038(6) 0.027(6) -0.013(5) 0.004(4) -0.008(5)
C43 0.022(5) 0.040(6) 0.020(5) -0.012(5) 0.005(4) -0.016(5)
C44 0.022(6) 0.042(7) 0.035(6) -0.015(5) 0.010(5) -0.019(5)
C45 0.012(3) 0.030(4) 0.031(4) -0.014(3) 0.008(3) -0.013(3)
C46 0.011(5) 0.033(6) 0.030(6) -0.016(5) 0.007(4) -0.008(4)
C47 0.020(5) 0.035(6) 0.028(6) -0.014(5) 0.005(4) -0.009(5)
C17 0.074(12) 0.098(14) 0.055(10) -0.053(10) 0.034(9) -0.054(11)
C18 0.049(9) 0.084(13) 0.053(10) -0.035(9) 0.008(8) -0.024(9)
C19 0.071(12) 0.069(11) 0.060(10) -0.036(9) 0.036(9) -0.037(9)
C20 0.081(12) 0.061(10) 0.042(8) -0.026(7) 0.014(8) -0.046(9)
C21 0.048(8) 0.070(9) 0.034(7) -0.035(7) 0.019(6) -0.038(7)
C22 0.045(9) 0.085(12) 0.055(9) -0.041(9) 0.016(7) -0.035(9)
C23 0.048(9) 0.093(14) 0.061(10) -0.047(10) 0.019(8) -0.032(9)
C24 0.093(14) 0.070(11) 0.050(10) -0.035(9) 0.042(10) -0.040(11)
C25 0.091(13) 0.094(13) 0.052(9) -0.059(9) 0.043(9) -0.069(11)
C26 0.054(9) 0.094(12) 0.046(8) -0.053(9) 0.026(7) -0.046(9)
C27 0.091(15) 0.098(16) 0.066(12) -0.031(12) 0.028(11) -0.058(13)
C28 0.071(14) 0.102(17) 0.101(18) -0.032(14) 0.032(13) -0.052(13)
C29 0.073(14) 0.100(17) 0.16(2) -0.086(19) 0.045(16) -0.053(13)
C30 0.086(15) 0.110(17) 0.071(13) -0.055(13) 0.035(11) -0.052(13)
C31 0.057(10) 0.089(12) 0.048(8) -0.030(9) 0.014(8) -0.052(9)
C48 0.059(10) 0.108(15) 0.053(10) -0.047(10) 0.026(8) -0.049(11)
C49 0.096(14) 0.079(13) 0.058(10) -0.042(10) 0.031(10) -0.059(12)
C50 0.089(14) 0.073(11) 0.036(8) -0.027(8) 0.027(9) -0.037(10)
C51 0.042(8) 0.073(10) 0.031(7) -0.026(7) 0.011(6) -0.022(8)
C52 0.041(7) 0.067(9) 0.023(6) -0.024(6) 0.019(5) -0.025(7)
C53 0.047(9) 0.073(11) 0.054(9) -0.029(8) 0.009(7) -0.030(8)
C54 0.083(14) 0.066(11) 0.062(11) -0.023(9) 0.034(10) -0.039(10)
C55 0.080(13) 0.059(11) 0.047(9) -0.017(8) 0.023(9) -0.022(10)
C56 0.053(10) 0.081(12) 0.027(7) -0.024(8) 0.003(7) -0.004(9)
C57 0.035(7) 0.090(11) 0.027(6) -0.030(7) 0.015(6) -0.027(8)
C58 0.058(11) 0.103(16) 0.101(16) -0.065(14) 0.026(11) -0.043(11)
C59 0.029(8) 0.087(14) 0.125(19) -0.049(14) 0.020(10) -0.032(9)
C60 0.044(10) 0.106(17) 0.071(13) -0.022(12) 0.006(9) -0.038(11)
C61 0.066(12) 0.117(17) 0.059(11) -0.042(12) 0.020(9) -0.049(12)
C62 0.044(9) 0.085(12) 0.055(10) -0.037(9) 0.021(7) -0.029(8)

loop_
_atom_type_symbol
_atom_type_description
_atom_type_scat_dispersion_real
_atom_type_scat_dispersion_imag
_atom_type_scat_source
C C 0.0033 0.0016 'International Tables Vol C Tables 4.2.6.8 and 6.1.1.4'
H H 0.0000 0.0000 'International Tables Vol C Tables 4.2.6.8 and 6.1.1.4'
Ag Ag -0.8971 1.1015 'International Tables Vol C Tables 4.2.6.8 and 6.1.1.4'
Fe Fe 0.3463 0.8444 'International Tables Vol C Tables 4.2.6.8 and 6.1.1.4'
N N 0.0061 0.0033 'International Tables Vol C Tables 4.2.6.8 and 6.1.1.4'
O O 0.0106 0.0060 'International Tables Vol C Tables 4.2.6.8 and 6.1.1.4'

loop_
_geom_angle_atom_site_label_1
_geom_angle_atom_site_label_2
_geom_angle_atom_site_label_3
_geom_angle
_geom_angle_site_symmetry_1
_geom_angle_site_symmetry_3
C1 Ag1 Ag4 96.5(3) . 2_666
C1 Ag1 C35 172.9(5) . .
C35 Ag1 Ag4 90.0(4) . 2_666
C2 Ag2 Ag3 94.2(3) . 2_667
C34 Ag2 Ag3 90.1(4) . 2_667
C34 Ag2 C2 175.5(5) . .
C3 Ag3 Ag2 90.4(3) . 2_667
C3 Ag3 C33 177.2(5) . .
C33 Ag3 Ag2 92.0(4) . 2_667
C4 Ag4 Ag1 87.5(3) . 2_666
C32 Ag4 Ag1 91.7(4) . 2_666
C32 Ag4 C4 178.3(5) . .
N1 Fe1 N5 89.7(4) . .
N1 Fe1 N16 89.5(4) . .
N2 Fe1 N1 88.0(4) . .
N2 Fe1 N5 90.7(4) . .
N2 Fe1 N16 89.7(4) . .
N3 Fe1 N1 178.2(4) . .
N3 Fe1 N2 90.8(4) . .
N3 Fe1 N4 89.7(4) . .
N3 Fe1 N5 89.0(4) . .
N3 Fe1 N16 91.8(4) . .
N4 Fe1 N1 91.5(4) . .
N4 Fe1 N2 179.5(4) . .
N4 Fe1 N5 89.1(4) . .
N4 Fe1 N16 90.5(4) . .
N16 Fe1 N5 179.1(4) . .
N8 Fe2 N13 177.4(4) 1_546 1_465
N9 Fe2 N8 88.8(4) 1_456 1_546
N9 Fe2 N10 89.4(4) 1_456 1_455
N9 Fe2 N11 179.6(4) 1_456 .
N9 Fe2 N12 92.2(4) 1_456 1_556
N9 Fe2 N13 88.9(4) 1_456 1_465
N10 Fe2 N8 91.2(4) 1_455 1_546
N10 Fe2 N11 90.9(4) 1_455 .
N10 Fe2 N12 176.8(4) 1_455 1_556
N10 Fe2 N13 87.4(4) 1_455 1_465
N11 Fe2 N8 91.4(4) . 1_546
N11 Fe2 N13 90.8(4) . 1_465
N12 Fe2 N8 91.6(4) 1_556 1_546
N12 Fe2 N11 87.5(4) 1_556 .
N12 Fe2 N13 89.9(4) 1_556 1_465
C10 O1 C11 100.3(9) . .
C42 O2 C41 103.3(9) . .
C1 N1 Fe1 176.3(10) . .
C2 N2 Fe1 179.5(12) . .
C3 N3 Fe1 171.4(10) . .
C4 N4 Fe1 177.7(10) . .
C5 N5 Fe1 119.5(7) . .
C5 N5 C9 119.5(10) . .
C9 N5 Fe1 120.8(8) . .
C10 N6 N7 106.8(10) . .
C11 N7 N6 106.2(10) . .
C14 N8 Fe2 116.8(7) . 1_564
C15 N8 Fe2 126.5(8) . 1_564
C15 N8 C14 116.7(9) . .
C32 N9 Fe2 174.4(10) . 1_654
C33 N10 Fe2 169.2(11) . 1_655
C34 N11 Fe2 176.1(10) . .
C35 N12 Fe2 171.3(11) . 1_554
C36 N13 Fe2 121.2(8) . 1_645
C40 N13 Fe2 121.9(8) . 1_645
C40 N13 C36 116.9(10) . .
C41 N14 N15 104.2(10) . .
C42 N15 N14 108.1(10) . .
C45 N16 Fe1 120.7(7) . .
C45 N16 C46 118.5(9) . .
C46 N16 Fe1 120.8(7) . .
N1 C1 Ag1 174.0(11) . .
N2 C2 Ag2 175.3(10) . .
N3 C3 Ag3 175.0(11) . .
N4 C4 Ag4 175.3(11) . .
N5 C5 C6 123.5(10) . .
C5 C6 C7 117.8(11) . .
C6 C7 C10 117.7(11) . .
C8 C7 C6 118.7(11) . .
C8 C7 C10 123.6(11) . .
C9 C8 C7 120.1(11) . .
N5 C9 C8 120.4(12) . .
O1 C10 C7 120.9(11) . .
N6 C10 O1 113.5(10) . .
N6 C10 C7 125.5(11) . .
O1 C11 C12 120.2(11) . .
N7 C11 O1 113.1(10) . .
N7 C11 C12 126.5(11) . .
C13 C12 C11 117.0(11) . .
C13 C12 C16 118.7(11) . .
C16 C12 C11 124.2(11) . .
C14 C13 C12 119.6(11) . .
N8 C14 C13 121.6(11) . .
N8 C15 C16 126.5(10) . .
C15 C16 C12 116.6(11) . .
N9 C32 Ag4 175.8(11) . .
N10 C33 Ag3 175.4(12) . .
N11 C34 Ag2 176.2(12) . .
N12 C35 Ag1 175.1(12) . .
N13 C36 C37 123.8(12) . .
C36 C37 C38 120.6(12) . .
C37 C38 C39 117.0(11) . .
C37 C38 C41 120.2(11) . .
C39 C38 C41 122.8(11) . .
C38 C39 C40 116.9(13) . .
N13 C40 C39 124.4(12) . .
O2 C41 C38 122.0(11) . .
N14 C41 O2 113.8(10) . .
N14 C41 C38 124.2(11) . .
O2 C42 C43 124.2(10) . .
N15 C42 O2 110.6(10) . .
N15 C42 C43 125.1(10) . .
C44 C43 C42 117.5(10) . .
C47 C43 C42 123.5(10) . .
C47 C43 C44 118.9(11) . .
C45 C44 C43 119.1(10) . .
N16 C45 C44 123.3(10) . .
N16 C46 C47 120.5(10) . .
C43 C47 C46 119.6(10) . .
C18 C17 C26 121.3(17) . .
C17 C18 C19 121.6(17) . .
C18 C19 C20 121.6(17) . .
C19 C20 C21 116.9(15) . .
C20 C21 C26 118.6(14) . .
C22 C21 C20 122.0(14) . .
C22 C21 C26 119.3(15) . .
C23 C22 C21 121.2(15) . .
C24 C23 C22 124.4(18) . .
C23 C24 C25 118.2(18) . .
C24 C25 C26 120.8(15) . .
C17 C26 C21 119.8(16) . .
C17 C26 C25 124.2(15) . .
C21 C26 C25 116.0(15) . .
C28 C27 C31 120(2) . .
C29 C28 C27 120(2) . .
C28 C29 C30 122(2) . 2_576
C29 C30 C31 120.2(19) 2_576 .
C27 C31 C30 122.4(17) . .
C31 C31 C27 121(2) 2_576 .
C31 C31 C30 117(2) 2_576 .
C49 C48 C57 122.1(16) . .
C48 C49 C50 119.2(16) . .
C51 C50 C49 119.7(17) . .
C50 C51 C52 124.2(16) . .
C51 C52 C57 117.4(14) . .
C53 C52 C51 125.7(14) . .
C53 C52 C57 116.8(14) . .
C54 C53 C52 122.8(16) . .
C53 C54 C55 120.3(18) . .
C56 C55 C54 117.2(17) . .
C55 C56 C57 125.5(18) . .
C48 C57 C52 117.3(15) . .
C56 C57 C48 125.6(16) . .
C56 C57 C52 117.1(16) . .
C59 C58 C62 123(2) . 2_757
C58 C59 C60 118(2) . .
C61 C60 C59 121(2) . .
C60 C61 C62 121.5(19) . .
C61 C62 C58 123.9(17) . 2_757
C62 C62 C58 117(2) 2_757 2_757
C62 C62 C61 118(2) 2_757 .

loop_
_geom_bond_atom_site_label_1
_geom_bond_atom_site_label_2
_geom_bond_distance
_geom_bond_site_symmetry_2
Ag1 Ag4 3.0581(15) 2_666
Ag1 C1 2.053(12) .
Ag1 C35 2.056(14) .
Ag2 Ag3 3.2639(15) 2_667
Ag2 C2 2.068(13) .
Ag2 C34 2.058(12) .
Ag3 Ag2 3.2639(15) 2_667
Ag3 C3 2.042(12) .
Ag3 C33 2.047(13) .
Ag4 Ag1 3.0581(15) 2_666
Ag4 C4 2.076(12) .
Ag4 C32 2.057(13) .
Fe1 N1 1.971(10) .
Fe1 N2 1.966(10) .
Fe1 N3 1.962(9) .
Fe1 N4 1.965(9) .
Fe1 N5 2.045(8) .
Fe1 N16 2.021(9) .
Fe2 N8 2.167(9) 1_546
Fe2 N9 2.133(10) 1_456
Fe2 N10 2.137(10) 1_455
Fe2 N11 2.150(10) .
Fe2 N12 2.144(10) 1_556
Fe2 N13 2.175(10) 1_465
O1 C10 1.364(14) .
O1 C11 1.392(14) .
O2 C41 1.355(14) .
O2 C42 1.344(13) .
N1 C1 1.127(15) .
N2 C2 1.142(15) .
N3 C3 1.148(14) .
N4 C4 1.119(15) .
N5 C5 1.342(14) .
N5 C9 1.352(14) .
N6 N7 1.386(14) .
N6 C10 1.287(16) .
N7 C11 1.281(16) .
N8 Fe2 2.167(9) 1_564
N8 C14 1.360(15) .
N8 C15 1.334(14) .
N9 Fe2 2.133(10) 1_654
N9 C32 1.156(16) .
N10 Fe2 2.137(10) 1_655
N10 C33 1.143(16) .
N11 C34 1.146(15) .
N12 Fe2 2.144(10) 1_554
N12 C35 1.130(16) .
N13 Fe2 2.175(10) 1_645
N13 C36 1.330(15) .
N13 C40 1.317(16) .
N14 N15 1.390(14) .
N14 C41 1.298(16) .
N15 C42 1.317(16) .
N16 C45 1.343(13) .
N16 C46 1.377(13) .
C5 C6 1.362(16) .
C6 C7 1.413(17) .
C7 C8 1.386(17) .
C7 C10 1.470(17) .
C8 C9 1.385(17) .
C11 C12 1.444(17) .
C12 C13 1.397(16) .
C12 C16 1.405(16) .
C13 C14 1.383(17) .
C15 C16 1.360(16) .
C36 C37 1.362(17) .
C37 C38 1.388(17) .
C38 C39 1.412(18) .
C38 C41 1.446(17) .
C39 C40 1.418(18) .
C42 C43 1.443(17) .
C43 C44 1.393(16) .
C43 C47 1.386(16) .
C44 C45 1.376(16) .
C46 C47 1.408(16) .
C17 C18 1.35(2) .
C17 C26 1.37(2) .
C18 C19 1.36(2) .
C19 C20 1.42(2) .
C20 C21 1.44(2) .
C21 C22 1.36(2) .
C21 C26 1.442(19) .
C22 C23 1.35(2) .
C23 C24 1.31(3) .
C24 C25 1.41(3) .
C25 C26 1.44(2) .
C27 C28 1.35(3) .
C27 C31 1.41(3) .
C28 C29 1.32(3) .
C29 C30 1.37(3) 2_576
C30 C29 1.37(3) 2_576
C30 C31 1.42(3) .
C31 C31 1.36(3) 2_576
C48 C49 1.34(3) .
C48 C57 1.45(2) .
C49 C50 1.47(3) .
C50 C51 1.32(2) .
C51 C52 1.41(2) .
C52 C53 1.40(2) .
C52 C57 1.461(19) .
C53 C54 1.33(2) .
C54 C55 1.46(3) .
C55 C56 1.30(3) .
C56 C57 1.40(2) .
C58 C59 1.36(3) .
C58 C62 1.43(3) 2_757
C59 C60 1.36(3) .
C60 C61 1.36(3) .
C61 C62 1.41(3) .
C62 C58 1.43(3) 2_757
C62 C62 1.38(3) 2_757
